data_7050782
loop_
_publ_author_name
'Sauthier, Mathieu'
'Leca, Fran\,cois'
'Fernando de Souza, Roberto'
'Bernardo-Gusm\~ao, Katia'
'Trevisan Queiroz, Luiz Fernando'
'Toupet, Lo\"ic'
'R\'eau, R\'egis'

_publ_section_title
;
 NiCl2(1,2-Diiminophosphorane) complexes: a new family of readily
 accessible and tuneable catalysts for oligomerisation of ethylene
;
_journal_issue 5
_journal_name_full 'New Journal of Chemistry'
_journal_page_first 630
_journal_paper_doi 10.1039/b109992m
_journal_volume 26
_journal_year 2002
_chemical_formula_sum 'C38 H34 Cl2 N2 Ni P2'
_chemical_formula_weight 710.22
_chemical_name_systematic
;
?
;
_space_group_IT_number 14
_symmetry_cell_setting monoclinic
_symmetry_space_group_name_Hall '-P 2ybc'
_symmetry_space_group_name_H-M 'P 1 21/c 1'
_atom_sites_solution_hydrogens geom
_atom_sites_solution_primary direct
_atom_sites_solution_secondary difmap
_audit_creation_method SHELXL-97
_cell_angle_alpha 90.00
_cell_angle_beta 115.71(2)
_cell_angle_gamma 90.00
_cell_formula_units_Z 4
_cell_length_a 16.921(4)
_cell_length_b 16.112(4)
_cell_length_c 17.597(5)
_cell_measurement_temperature 293(2)
_cell_volume 4323(2)
_computing_structure_refinement 'SHELXL-97 (Sheldrick, 1997)'
_computing_structure_solution 'SHELXS-97 (Sheldrick, 1990)'
_diffrn_ambient_temperature 293(2)
_diffrn_measured_fraction_theta_full 0.998
_diffrn_measured_fraction_theta_max 0.998
_diffrn_radiation_monochromator graphite
_diffrn_radiation_source 'fine-focus sealed tube'
_diffrn_radiation_type MoK\a
_diffrn_radiation_wavelength 0.71069
_diffrn_reflns_av_R_equivalents 0.0455
_diffrn_reflns_av_sigmaI/netI 0.0980
_diffrn_reflns_limit_h_max 21
_diffrn_reflns_limit_h_min 0
_diffrn_reflns_limit_k_max 20
_diffrn_reflns_limit_k_min 0
_diffrn_reflns_limit_l_max 20
_diffrn_reflns_limit_l_min -22
_diffrn_reflns_number 9734
_diffrn_reflns_theta_full 26.97
_diffrn_reflns_theta_max 26.97
_diffrn_reflns_theta_min 1.34
_exptl_absorpt_coefficient_mu 0.670
_exptl_crystal_density_diffrn 1.091
_exptl_crystal_density_method 'not measured'
_exptl_crystal_description prism
_exptl_crystal_F_000 1472
_exptl_crystal_size_max 0.45
_exptl_crystal_size_mid 0.18
_exptl_crystal_size_min 0.16
_refine_diff_density_max 1.726
_refine_diff_density_min -0.411
_refine_diff_density_rms 0.163
_refine_ls_extinction_coef 0.0008(5)
_refine_ls_extinction_expression Fc^*^=kFc[1+0.001xFc^2^\l^3^/sin(2\q)]^-1/4^
_refine_ls_extinction_method SHELXL
_refine_ls_goodness_of_fit_ref 1.035
_refine_ls_hydrogen_treatment mixed
_refine_ls_matrix_type full
_refine_ls_number_parameters 431
_refine_ls_number_reflns 9418
_refine_ls_number_restraints 0
_refine_ls_restrained_S_all 1.035
_refine_ls_R_factor_all 0.1551
_refine_ls_R_factor_gt 0.0943
_refine_ls_shift/su_max 0.017
_refine_ls_shift/su_mean 0.001
_refine_ls_structure_factor_coef Fsqd
_refine_ls_weighting_details 'calc w=1/[\s^2^(Fo^2^)+(0.1837P)^2^+0.0000P] where P=(Fo^2^+2Fc^2^)/3'
_refine_ls_weighting_scheme calc
_refine_ls_wR_factor_gt 0.2803
_refine_ls_wR_factor_ref 0.3083
_reflns_number_gt 4968
_reflns_number_total 9418
_reflns_threshold_expression >2sigma(I)
_cod_data_source_file b109992m.txt
_cod_data_source_block fl
_cod_depositor_comments
;
The following automatic conversions were performed:
'_atom_site_symetry_multiplicity' tag replaced with
'_atom_site_symmetry_multiplicity'.

Automatic conversion script
Id: cif_correct_tags 1440 2010-10-19 06:21:57Z saulius 

The following automatic conversions were performed:
'_symmetry_cell_setting' value 'Monoclinic' changed to 'monoclinic'
according to '/home/saulius/struct/CIF-dictionaries/cif_core.dic'
dictionary named 'cif_core.dic' version 2.4.1 from 2010-06-29.

Automatic conversion script
Id: cif_fix_enum 1527 2010-12-29 10:47:43Z saulius 
;
_cod_original_cell_volume 4322.5(19)
_cod_original_sg_symbol_H-M P21/c
_cod_database_code 7050782

loop_
_symmetry_equiv_pos_as_xyz
'x, y, z'
'-x, y+1/2, -z+1/2'
'-x, -y, -z'
'x, -y-1/2, z-1/2'

loop_
_atom_site_label
_atom_site_type_symbol
_atom_site_fract_x
_atom_site_fract_y
_atom_site_fract_z
_atom_site_U_iso_or_equiv
_atom_site_adp_type
_atom_site_occupancy
_atom_site_symmetry_multiplicity
_atom_site_calc_flag
_atom_site_refinement_flags
_atom_site_disorder_assembly
_atom_site_disorder_group
Ni1 Ni 0.73358(5) -0.00722(5) 0.21789(5) 0.0381(3) Uani 1 1 d . . .
Cl1 Cl 0.74066(13) 0.10511(12) 0.14531(14) 0.0650(6) Uani 1 1 d . . .
Cl2 Cl 0.66122(14) -0.12436(12) 0.15553(13) 0.0621(5) Uani 1 1 d . . .
P1 P 0.94596(11) -0.03563(11) 0.29845(11) 0.0392(4) Uani 1 1 d . . .
P2 P 0.61606(11) 0.02457(10) 0.32209(11) 0.0388(4) Uani 1 1 d . . .
N1 N 0.8563(3) -0.0302(4) 0.3064(3) 0.0434(13) Uani 1 1 d . . .
N2 N 0.7058(3) 0.0206(3) 0.3136(3) 0.0431(13) Uani 1 1 d . . .
C1 C 0.8554(5) -0.0325(5) 0.3901(4) 0.0553(19) Uani 1 1 d . . .
H1A H 0.9132 -0.0191 0.4337 0.066 Uiso 1 1 calc R . .
H1B H 0.8401 -0.0879 0.4010 0.066 Uiso 1 1 calc R . .
C2 C 0.7891(4) 0.0295(5) 0.3920(4) 0.0554(19) Uani 1 1 d . . .
H2A H 0.7783 0.0197 0.4410 0.066 Uiso 1 1 calc R . .
H2B H 0.8118 0.0854 0.3957 0.066 Uiso 1 1 calc R . .
C3 C 0.6036(4) -0.0606(4) 0.3829(4) 0.0448(16) Uani 1 1 d . . .
C4 C 0.6302(5) -0.1398(5) 0.3699(5) 0.0573(19) Uani 1 1 d . . .
H4 H 0.6542 -0.1461 0.3317 0.069 Uiso 1 1 calc R . .
C5 C 0.6219(6) -0.2065(5) 0.4115(6) 0.072(2) Uani 1 1 d . . .
H5 H 0.6370 -0.2588 0.3998 0.086 Uiso 1 1 calc R . .
C6 C 0.5905(7) -0.1971(6) 0.4722(7) 0.091(3) Uani 1 1 d . . .
H6 H 0.5877 -0.2429 0.5031 0.109 Uiso 1 1 calc R . .
C7 C 0.5632(7) -0.1196(7) 0.4870(7) 0.096(3) Uani 1 1 d . . .
H7 H 0.5422 -0.1129 0.5275 0.115 Uiso 1 1 calc R . .
C8 C 0.5683(6) -0.0534(6) 0.4399(6) 0.075(3) Uani 1 1 d . . .
H8 H 0.5472 -0.0020 0.4468 0.090 Uiso 1 1 calc R . .
C9 C 0.5279(4) 0.0204(4) 0.2166(4) 0.0453(16) Uani 1 1 d . . .
C10 C 0.4543(5) -0.0280(5) 0.1985(5) 0.063(2) Uani 1 1 d . . .
H10 H 0.4497 -0.0596 0.2406 0.076 Uiso 1 1 calc R . .
C11 C 0.3879(6) -0.0290(6) 0.1179(7) 0.084(3) Uani 1 1 d . . .
H11 H 0.3386 -0.0618 0.1058 0.101 Uiso 1 1 calc R . .
C12 C 0.3932(6) 0.0170(6) 0.0558(6) 0.070(2) Uani 1 1 d . . .
H12 H 0.3471 0.0166 0.0019 0.084 Uiso 1 1 calc R . .
C13 C 0.4666(6) 0.0644(6) 0.0723(5) 0.068(2) Uani 1 1 d . . .
H13 H 0.4717 0.0936 0.0291 0.082 Uiso 1 1 calc R . .
C14 C 0.5332(5) 0.0684(5) 0.1543(5) 0.0538(18) Uani 1 1 d . . .
H14 H 0.5810 0.1033 0.1668 0.065 Uiso 1 1 calc R . .
C15 C 0.6002(5) 0.1180(4) 0.3717(5) 0.0472(16) Uani 1 1 d . . .
C16 C 0.5346(6) 0.1736(5) 0.3284(6) 0.072(2) Uani 1 1 d . . .
H16 H 0.4951 0.1613 0.2733 0.086 Uiso 1 1 calc R . .
C17 C 0.5254(7) 0.2461(6) 0.3634(7) 0.086(3) Uani 1 1 d . . .
H17 H 0.4803 0.2825 0.3321 0.103 Uiso 1 1 calc R . .
C18 C 0.5832(7) 0.2656(6) 0.4453(7) 0.078(3) Uani 1 1 d . . .
H18 H 0.5762 0.3145 0.4698 0.094 Uiso 1 1 calc R . .
C19 C 0.6508(6) 0.2126(7) 0.4904(7) 0.083(3) Uani 1 1 d . . .
H19 H 0.6917 0.2265 0.5446 0.100 Uiso 1 1 calc R . .
C20 C 0.6575(5) 0.1378(6) 0.4540(5) 0.070(2) Uani 1 1 d . . .
H20 H 0.7012 0.1003 0.4856 0.084 Uiso 1 1 calc R . .
C21 C 0.9229(5) -0.0322(5) 0.1880(4) 0.0482(17) Uani 1 1 d . . .
C22 C 0.8598(5) -0.0862(5) 0.1327(5) 0.0557(19) Uani 1 1 d . . .
H22 H 0.8318 -0.1239 0.1528 0.067 Uiso 1 1 calc R . .
C23 C 0.8391(6) -0.0832(6) 0.0466(5) 0.066(2) Uani 1 1 d . . .
H23 H 0.7959 -0.1181 0.0093 0.080 Uiso 1 1 calc R . .
C24 C 0.8812(7) -0.0301(6) 0.0172(6) 0.082(3) Uani 1 1 d . . .
H24 H 0.8677 -0.0290 -0.0400 0.098 Uiso 1 1 calc R . .
C25 C 0.9450(8) 0.0231(7) 0.0730(6) 0.087(3) Uani 1 1 d . . .
H25 H 0.9739 0.0601 0.0530 0.104 Uiso 1 1 calc R . .
C26 C 0.9655(6) 0.0208(5) 0.1594(5) 0.064(2) Uani 1 1 d . . .
H26 H 1.0084 0.0559 0.1968 0.077 Uiso 1 1 calc R . .
C27 C 1.0208(4) 0.0489(4) 0.3509(4) 0.0444(16) Uani 1 1 d . . .
C28 C 0.9869(6) 0.1236(5) 0.3601(5) 0.059(2) Uani 1 1 d . . .
H28 H 0.9267 0.1298 0.3409 0.070 Uiso 1 1 calc R . .
C29 C 1.0436(8) 0.1911(5) 0.3987(6) 0.079(3) Uani 1 1 d . . .
H29 H 1.0200 0.2421 0.4029 0.095 Uiso 1 1 calc R . .
C30 C 1.1330(7) 0.1823(6) 0.4301(6) 0.081(3) Uani 1 1 d . . .
H30 H 1.1702 0.2260 0.4578 0.097 Uiso 1 1 calc R . .
C31 C 1.1664(6) 0.1075(6) 0.4198(6) 0.074(3) Uani 1 1 d . . .
H31 H 1.2266 0.1012 0.4383 0.089 Uiso 1 1 calc R . .
C32 C 1.1106(5) 0.0421(5) 0.3819(5) 0.059(2) Uani 1 1 d . . .
H32 H 1.1345 -0.0085 0.3771 0.071 Uiso 1 1 calc R . .
C33 C 1.0112(4) -0.1281(4) 0.3430(4) 0.0389(14) Uani 1 1 d . . .
C34 C 1.0385(6) -0.1785(6) 0.2978(5) 0.082(3) Uani 1 1 d . . .
H34 H 1.0220 -0.1682 0.2410 0.098 Uiso 1 1 calc R . .
C35 C 1.0930(8) -0.2479(7) 0.3383(7) 0.107(4) Uani 1 1 d . . .
H35 H 1.1120 -0.2817 0.3067 0.128 Uiso 1 1 calc R . .
C36 C 1.1177(5) -0.2662(5) 0.4181(6) 0.067(2) Uani 1 1 d . . .
H36 H 1.1534 -0.3119 0.4426 0.080 Uiso 1 1 calc R . .
C37 C 1.0902(6) -0.2177(6) 0.4630(6) 0.082(3) Uani 1 1 d . . .
H37 H 1.1057 -0.2305 0.5192 0.098 Uiso 1 1 calc R . .
C38 C 1.0372(6) -0.1460(5) 0.4261(5) 0.072(2) Uani 1 1 d . . .
H38 H 1.0204 -0.1116 0.4590 0.086 Uiso 1 1 calc R . .
Cl10 Cl 1.1893(8) -0.3334(8) 0.6696(8) 0.163(4) Uiso 0.40 1 d P . .
Cl11 Cl 0.3534(10) -0.1941(10) 0.2859(10) 0.200(5) Uiso 0.40 1 d P . .
C40 C 1.2714(14) -0.2657(13) 0.7000(14) 0.067(5) Uiso 0.40 1 d P . .
Cl12 Cl 0.8468(10) -0.2866(9) 0.3507(9) 0.193(5) Uiso 0.40 1 d P . .
Cl13 Cl 0.2902(10) 0.1357(10) 0.2079(10) 0.204(6) Uiso 0.40 1 d P . .
C41 C 0.7683(15) -0.1884(14) -0.1326(14) 0.068(6) Uiso 0.40 1 d P . .

loop_
_atom_site_aniso_label
_atom_site_aniso_U_11
_atom_site_aniso_U_22
_atom_site_aniso_U_33
_atom_site_aniso_U_23
_atom_site_aniso_U_13
_atom_site_aniso_U_12
Ni1 0.0359(4) 0.0419(5) 0.0341(4) 0.0013(3) 0.0128(3) -0.0016(4)
Cl1 0.0606(12) 0.0559(11) 0.0807(14) 0.0227(10) 0.0328(11) -0.0005(9)
Cl2 0.0644(12) 0.0510(11) 0.0654(12) -0.0090(9) 0.0231(10) -0.0154(9)
P1 0.0354(9) 0.0437(9) 0.0375(9) -0.0018(7) 0.0151(7) 0.0042(7)
P2 0.0329(8) 0.0418(9) 0.0407(9) 0.0019(7) 0.0151(7) 0.0023(7)
N1 0.035(3) 0.061(4) 0.035(3) 0.003(2) 0.016(2) 0.007(3)
N2 0.033(3) 0.056(3) 0.037(3) 0.002(2) 0.012(2) 0.000(2)
C1 0.038(4) 0.086(6) 0.040(4) 0.009(4) 0.015(3) 0.015(4)
C2 0.037(4) 0.092(6) 0.033(4) -0.003(4) 0.012(3) 0.006(4)
C3 0.039(4) 0.051(4) 0.046(4) 0.006(3) 0.020(3) -0.002(3)
C4 0.057(5) 0.050(4) 0.061(5) 0.002(4) 0.022(4) -0.001(4)
C5 0.084(6) 0.049(5) 0.091(7) 0.003(4) 0.046(6) -0.004(4)
C6 0.088(7) 0.071(7) 0.109(8) 0.033(6) 0.038(7) -0.010(5)
C7 0.116(9) 0.094(8) 0.115(9) 0.025(7) 0.084(8) 0.006(7)
C8 0.083(6) 0.067(6) 0.100(7) 0.024(5) 0.063(6) 0.015(5)
C9 0.034(3) 0.053(4) 0.041(4) -0.004(3) 0.009(3) 0.010(3)
C10 0.049(5) 0.068(5) 0.058(5) 0.004(4) 0.010(4) -0.008(4)
C11 0.048(5) 0.086(7) 0.088(7) -0.012(6) 0.002(5) -0.022(5)
C12 0.057(5) 0.079(6) 0.053(5) -0.011(4) 0.003(4) 0.008(5)
C13 0.062(5) 0.076(6) 0.058(5) 0.008(4) 0.019(4) 0.020(5)
C14 0.040(4) 0.067(5) 0.050(4) 0.016(4) 0.015(3) 0.008(3)
C15 0.047(4) 0.051(4) 0.052(4) -0.005(3) 0.029(4) -0.002(3)
C16 0.069(6) 0.061(5) 0.078(6) -0.001(4) 0.024(5) 0.020(4)
C17 0.085(7) 0.076(6) 0.091(8) 0.001(5) 0.033(6) 0.034(5)
C18 0.103(8) 0.065(6) 0.094(8) -0.013(5) 0.068(7) -0.004(6)
C19 0.070(6) 0.094(7) 0.091(7) -0.044(6) 0.040(6) -0.011(5)
C20 0.052(5) 0.089(6) 0.061(5) -0.019(5) 0.018(4) 0.007(4)
C21 0.047(4) 0.061(4) 0.036(4) -0.001(3) 0.018(3) 0.014(3)
C22 0.060(5) 0.058(5) 0.051(4) -0.011(4) 0.025(4) -0.001(4)
C23 0.069(5) 0.069(5) 0.050(5) -0.009(4) 0.016(4) 0.007(4)
C24 0.105(8) 0.090(7) 0.050(5) 0.012(5) 0.033(6) 0.018(6)
C25 0.117(9) 0.095(7) 0.062(6) -0.001(5) 0.051(6) -0.012(6)
C26 0.076(6) 0.071(5) 0.060(5) -0.005(4) 0.044(5) -0.010(4)
C27 0.046(4) 0.047(4) 0.037(3) 0.002(3) 0.015(3) -0.001(3)
C28 0.067(5) 0.052(4) 0.058(5) 0.003(4) 0.028(4) 0.001(4)
C29 0.115(9) 0.042(5) 0.079(7) -0.007(4) 0.042(6) -0.006(5)
C30 0.091(8) 0.069(6) 0.064(6) 0.007(5) 0.016(5) -0.015(5)
C31 0.056(5) 0.080(6) 0.066(6) 0.009(5) 0.006(4) -0.022(5)
C32 0.049(4) 0.067(5) 0.048(4) 0.004(4) 0.008(4) -0.005(4)
C33 0.033(3) 0.041(3) 0.041(4) -0.001(3) 0.015(3) 0.005(3)
C34 0.103(7) 0.087(6) 0.047(5) 0.001(4) 0.024(5) 0.049(6)
C35 0.121(9) 0.098(8) 0.098(8) -0.010(6) 0.044(7) 0.068(7)
C36 0.056(5) 0.064(5) 0.066(6) 0.003(4) 0.014(4) 0.020(4)
C37 0.077(6) 0.082(7) 0.071(6) 0.022(5) 0.018(5) 0.030(5)
C38 0.086(6) 0.068(5) 0.056(5) 0.004(4) 0.025(5) 0.028(5)

loop_
_atom_type_symbol
_atom_type_description
_atom_type_scat_dispersion_real
_atom_type_scat_dispersion_imag
_atom_type_scat_source
C C 0.0033 0.0016 'International Tables Vol C Tables 4.2.6.8 and 6.1.1.4'
H H 0.0000 0.0000 'International Tables Vol C Tables 4.2.6.8 and 6.1.1.4'
N N 0.0061 0.0033 'International Tables Vol C Tables 4.2.6.8 and 6.1.1.4'
P P 0.1023 0.0942 'International Tables Vol C Tables 4.2.6.8 and 6.1.1.4'
Cl Cl 0.1484 0.1585 'International Tables Vol C Tables 4.2.6.8 and 6.1.1.4'
Ni Ni 0.3393 1.1124 'International Tables Vol C Tables 4.2.6.8 and 6.1.1.4'

loop_
_geom_angle_atom_site_label_1
_geom_angle_atom_site_label_2
_geom_angle_atom_site_label_3
_geom_angle
_geom_angle_site_symmetry_1
_geom_angle_site_symmetry_3
_geom_angle_publ_flag
N2 Ni1 N1 86.0(2) . . ?
N2 Ni1 Cl1 113.01(18) . . ?
N1 Ni1 Cl1 107.20(17) . . ?
N2 Ni1 Cl2 108.82(17) . . ?
N1 Ni1 Cl2 112.40(18) . . ?
Cl1 Ni1 Cl2 123.23(9) . . ?
N1 P1 C21 108.9(3) . . ?
N1 P1 C27 113.4(3) . . ?
C21 P1 C27 107.5(3) . . ?
N1 P1 C33 115.6(3) . . ?
C21 P1 C33 107.2(3) . . ?
C27 P1 C33 103.7(3) . . ?
N2 P2 C3 112.7(3) . . ?
N2 P2 C9 107.4(3) . . ?
C3 P2 C9 108.8(3) . . ?
N2 P2 C15 115.1(3) . . ?
C3 P2 C15 105.3(3) . . ?
C9 P2 C15 107.2(3) . . ?
C1 N1 P1 120.6(4) . . ?
C1 N1 Ni1 108.7(4) . . ?
P1 N1 Ni1 130.3(3) . . ?
C2 N2 P2 117.9(4) . . ?
C2 N2 Ni1 109.3(4) . . ?
P2 N2 Ni1 132.5(3) . . ?
N1 C1 C2 109.4(6) . . ?
N1 C1 H1A 109.8 . . ?
C2 C1 H1A 109.8 . . ?
N1 C1 H1B 109.8 . . ?
C2 C1 H1B 109.8 . . ?
H1A C1 H1B 108.2 . . ?
N2 C2 C1 109.2(6) . . ?
N2 C2 H2A 109.8 . . ?
C1 C2 H2A 109.8 . . ?
N2 C2 H2B 109.8 . . ?
C1 C2 H2B 109.8 . . ?
H2A C2 H2B 108.3 . . ?
C8 C3 C4 117.8(7) . . ?
C8 C3 P2 124.5(6) . . ?
C4 C3 P2 117.7(5) . . ?
C5 C4 C3 121.4(8) . . ?
C5 C4 H4 119.3 . . ?
C3 C4 H4 119.3 . . ?
C4 C5 C6 119.8(9) . . ?
C4 C5 H5 120.1 . . ?
C6 C5 H5 120.1 . . ?
C7 C6 C5 120.6(9) . . ?
C7 C6 H6 119.7 . . ?
C5 C6 H6 119.7 . . ?
C8 C7 C6 117.9(9) . . ?
C8 C7 H7 121.0 . . ?
C6 C7 H7 121.0 . . ?
C3 C8 C7 122.2(9) . . ?
C3 C8 H8 118.9 . . ?
C7 C8 H8 118.9 . . ?
C14 C9 C10 119.7(7) . . ?
C14 C9 P2 119.1(5) . . ?
C10 C9 P2 121.1(6) . . ?
C11 C10 C9 119.7(8) . . ?
C11 C10 H10 120.2 . . ?
C9 C10 H10 120.2 . . ?
C12 C11 C10 121.0(8) . . ?
C12 C11 H11 119.5 . . ?
C10 C11 H11 119.5 . . ?
C11 C12 C13 120.1(8) . . ?
C11 C12 H12 119.9 . . ?
C13 C12 H12 119.9 . . ?
C12 C13 C14 119.6(8) . . ?
C12 C13 H13 120.2 . . ?
C14 C13 H13 120.2 . . ?
C9 C14 C13 119.7(7) . . ?
C9 C14 H14 120.2 . . ?
C13 C14 H14 120.2 . . ?
C16 C15 C20 117.4(7) . . ?
C16 C15 P2 121.8(6) . . ?
C20 C15 P2 120.7(6) . . ?
C17 C16 C15 122.3(9) . . ?
C17 C16 H16 118.9 . . ?
C15 C16 H16 118.9 . . ?
C16 C17 C18 120.0(9) . . ?
C16 C17 H17 120.0 . . ?
C18 C17 H17 120.0 . . ?
C19 C18 C17 119.8(9) . . ?
C19 C18 H18 120.1 . . ?
C17 C18 H18 120.1 . . ?
C18 C19 C20 119.1(9) . . ?
C18 C19 H19 120.5 . . ?
C20 C19 H19 120.5 . . ?
C15 C20 C19 121.4(9) . . ?
C15 C20 H20 119.3 . . ?
C19 C20 H20 119.3 . . ?
C26 C21 C22 120.5(7) . . ?
C26 C21 P1 121.3(6) . . ?
C22 C21 P1 118.3(6) . . ?
C21 C22 C23 119.4(8) . . ?
C21 C22 H22 120.3 . . ?
C23 C22 H22 120.3 . . ?
C24 C23 C22 120.7(9) . . ?
C24 C23 H23 119.7 . . ?
C22 C23 H23 119.7 . . ?
C23 C24 C25 119.7(9) . . ?
C23 C24 H24 120.2 . . ?
C25 C24 H24 120.2 . . ?
C24 C25 C26 119.9(9) . . ?
C24 C25 H25 120.1 . . ?
C26 C25 H25 120.1 . . ?
C21 C26 C25 119.9(9) . . ?
C21 C26 H26 120.0 . . ?
C25 C26 H26 120.0 . . ?
C28 C27 C32 117.9(7) . . ?
C28 C27 P1 118.9(6) . . ?
C32 C27 P1 123.2(6) . . ?
C27 C28 C29 120.1(8) . . ?
C27 C28 H28 120.0 . . ?
C29 C28 H28 120.0 . . ?
C30 C29 C28 120.8(9) . . ?
C30 C29 H29 119.6 . . ?
C28 C29 H29 119.6 . . ?
C29 C30 C31 118.8(9) . . ?
C29 C30 H30 120.6 . . ?
C31 C30 H30 120.6 . . ?
C30 C31 C32 119.9(9) . . ?
C30 C31 H31 120.1 . . ?
C32 C31 H31 120.1 . . ?
C31 C32 C27 122.5(9) . . ?
C31 C32 H32 118.8 . . ?
C27 C32 H32 118.8 . . ?
C34 C33 C38 118.1(7) . . ?
C34 C33 P1 122.6(6) . . ?
C38 C33 P1 119.3(5) . . ?
C33 C34 C35 119.3(8) . . ?
C33 C34 H34 120.4 . . ?
C35 C34 H34 120.4 . . ?
C36 C35 C34 123.2(9) . . ?
C36 C35 H35 118.4 . . ?
C34 C35 H35 118.4 . . ?
C35 C36 C37 118.1(8) . . ?
C35 C36 H36 120.9 . . ?
C37 C36 H36 120.9 . . ?
C36 C37 C38 121.1(9) . . ?
C36 C37 H37 119.5 . . ?
C38 C37 H37 119.5 . . ?
C33 C38 C37 120.2(8) . . ?
C33 C38 H38 119.9 . . ?
C37 C38 H38 119.9 . . ?
Cl10 C40 Cl11 106.6(14) . 4_656 ?
C41 Cl12 Cl13 37.0(9) 4_556 2_645 ?
C41 Cl13 Cl12 37.3(10) 3_655 2_655 ?
Cl13 C41 Cl12 105.7(16) 3_655 4 ?

loop_
_geom_bond_atom_site_label_1
_geom_bond_atom_site_label_2
_geom_bond_distance
_geom_bond_site_symmetry_2
_geom_bond_publ_flag
Ni1 N2 1.987(6) . ?
Ni1 N1 2.017(5) . ?
Ni1 Cl1 2.248(2) . ?
Ni1 Cl2 2.258(2) . ?
P1 N1 1.585(5) . ?
P1 C21 1.810(7) . ?
P1 C27 1.815(7) . ?
P1 C33 1.817(6) . ?
P2 N2 1.590(6) . ?
P2 C3 1.808(7) . ?
P2 C9 1.809(7) . ?
P2 C15 1.818(7) . ?
N1 C1 1.481(8) . ?
N2 C2 1.490(9) . ?
C1 C2 1.514(10) . ?
C1 H1A 0.9700 . ?
C1 H1B 0.9700 . ?
C2 H2A 0.9700 . ?
C2 H2B 0.9700 . ?
C3 C8 1.376(10) . ?
C3 C4 1.406(10) . ?
C4 C5 1.341(11) . ?
C4 H4 0.9300 . ?
C5 C6 1.392(14) . ?
C5 H5 0.9300 . ?
C6 C7 1.394(14) . ?
C6 H6 0.9300 . ?
C7 C8 1.377(12) . ?
C7 H7 0.9300 . ?
C8 H8 0.9300 . ?
C9 C14 1.376(10) . ?
C9 C10 1.384(10) . ?
C10 C11 1.375(12) . ?
C10 H10 0.9300 . ?
C11 C12 1.355(14) . ?
C11 H11 0.9300 . ?
C12 C13 1.377(12) . ?
C12 H12 0.9300 . ?
C13 C14 1.395(11) . ?
C13 H13 0.9300 . ?
C14 H14 0.9300 . ?
C15 C16 1.370(10) . ?
C15 C20 1.386(11) . ?
C16 C17 1.360(12) . ?
C16 H16 0.9300 . ?
C17 C18 1.383(14) . ?
C17 H17 0.9300 . ?
C18 C19 1.371(14) . ?
C18 H18 0.9300 . ?
C19 C20 1.393(12) . ?
C19 H19 0.9300 . ?
C20 H20 0.9300 . ?
C21 C26 1.348(11) . ?
C21 C22 1.394(10) . ?
C22 C23 1.399(11) . ?
C22 H22 0.9300 . ?
C23 C24 1.353(13) . ?
C23 H23 0.9300 . ?
C24 C25 1.395(14) . ?
C24 H24 0.9300 . ?
C25 C26 1.407(12) . ?
C25 H25 0.9300 . ?
C26 H26 0.9300 . ?
C27 C28 1.372(10) . ?
C27 C32 1.379(10) . ?
C28 C29 1.413(12) . ?
C28 H28 0.9300 . ?
C29 C30 1.374(13) . ?
C29 H29 0.9300 . ?
C30 C31 1.375(13) . ?
C30 H30 0.9300 . ?
C31 C32 1.379(11) . ?
C31 H31 0.9300 . ?
C32 H32 0.9300 . ?
C33 C34 1.352(10) . ?
C33 C38 1.362(10) . ?
C34 C35 1.427(12) . ?
C34 H34 0.9300 . ?
C35 C36 1.314(13) . ?
C35 H35 0.9300 . ?
C36 C37 1.331(12) . ?
C36 H36 0.9300 . ?
C37 C38 1.435(11) . ?
C37 H37 0.9300 . ?
C38 H38 0.9300 . ?
Cl10 C40 1.66(2) . ?
Cl11 C40 1.68(3) 4_455 ?
C40 Cl11 1.68(3) 4_656 ?
Cl12 C41 1.53(2) 4_556 ?
Cl12 Cl13 2.44(2) 2_645 ?
Cl13 C41 1.52(3) 3_655 ?
Cl13 Cl12 2.44(2) 2_655 ?
C41 Cl13 1.52(3) 3_655 ?
C41 Cl12 1.53(2) 4 ?

loop_
_geom_torsion_atom_site_label_1
_geom_torsion_atom_site_label_2
_geom_torsion_atom_site_label_3
_geom_torsion_atom_site_label_4
_geom_torsion
_geom_torsion_site_symmetry_1
_geom_torsion_site_symmetry_2
_geom_torsion_site_symmetry_3
_geom_torsion_site_symmetry_4
_geom_torsion_publ_flag
C21 P1 N1 C1 179.4(6) . . . . ?
C27 P1 N1 C1 -61.0(7) . . . . ?
C33 P1 N1 C1 58.6(7) . . . . ?
C21 P1 N1 Ni1 -8.3(6) . . . . ?
C27 P1 N1 Ni1 111.4(4) . . . . ?
C33 P1 N1 Ni1 -129.1(4) . . . . ?
N2 Ni1 N1 C1 12.0(5) . . . . ?
Cl1 Ni1 N1 C1 124.8(5) . . . . ?
Cl2 Ni1 N1 C1 -96.7(5) . . . . ?
N2 Ni1 N1 P1 -161.0(5) . . . . ?
Cl1 Ni1 N1 P1 -48.2(5) . . . . ?
Cl2 Ni1 N1 P1 90.2(4) . . . . ?
C3 P2 N2 C2 -64.7(6) . . . . ?
C9 P2 N2 C2 175.4(5) . . . . ?
C15 P2 N2 C2 56.2(6) . . . . ?
C3 P2 N2 Ni1 107.3(5) . . . . ?
C9 P2 N2 Ni1 -12.6(5) . . . . ?
C15 P2 N2 Ni1 -131.9(4) . . . . ?
N1 Ni1 N2 C2 13.3(5) . . . . ?
Cl1 Ni1 N2 C2 -93.7(5) . . . . ?
Cl2 Ni1 N2 C2 125.6(4) . . . . ?
N1 Ni1 N2 P2 -159.2(5) . . . . ?
Cl1 Ni1 N2 P2 93.8(4) . . . . ?
Cl2 Ni1 N2 P2 -46.9(5) . . . . ?
P1 N1 C1 C2 139.3(6) . . . . ?
Ni1 N1 C1 C2 -34.5(8) . . . . ?
P2 N2 C2 C1 138.2(6) . . . . ?
Ni1 N2 C2 C1 -35.5(7) . . . . ?
N1 C1 C2 N2 46.5(9) . . . . ?
N2 P2 C3 C8 140.5(7) . . . . ?
C9 P2 C3 C8 -100.5(7) . . . . ?
C15 P2 C3 C8 14.1(8) . . . . ?
N2 P2 C3 C4 -40.8(7) . . . . ?
C9 P2 C3 C4 78.2(6) . . . . ?
C15 P2 C3 C4 -167.1(6) . . . . ?
C8 C3 C4 C5 0.0(12) . . . . ?
P2 C3 C4 C5 -178.9(7) . . . . ?
C3 C4 C5 C6 -3.4(14) . . . . ?
C4 C5 C6 C7 3.4(16) . . . . ?
C5 C6 C7 C8 0.0(17) . . . . ?
C4 C3 C8 C7 3.7(14) . . . . ?
P2 C3 C8 C7 -177.5(8) . . . . ?
C6 C7 C8 C3 -3.6(17) . . . . ?
N2 P2 C9 C14 -44.8(6) . . . . ?
C3 P2 C9 C14 -167.1(6) . . . . ?
C15 P2 C9 C14 79.4(6) . . . . ?
N2 P2 C9 C10 137.5(6) . . . . ?
C3 P2 C9 C10 15.2(7) . . . . ?
C15 P2 C9 C10 -98.3(7) . . . . ?
C14 C9 C10 C11 1.4(12) . . . . ?
P2 C9 C10 C11 179.2(7) . . . . ?
C9 C10 C11 C12 -0.4(15) . . . . ?
C10 C11 C12 C13 1.4(15) . . . . ?
C11 C12 C13 C14 -3.6(14) . . . . ?
C10 C9 C14 C13 -3.6(11) . . . . ?
P2 C9 C14 C13 178.7(6) . . . . ?
C12 C13 C14 C9 4.7(12) . . . . ?
N2 P2 C15 C16 115.1(7) . . . . ?
C3 P2 C15 C16 -120.1(7) . . . . ?
C9 P2 C15 C16 -4.2(8) . . . . ?
N2 P2 C15 C20 -61.4(7) . . . . ?
C3 P2 C15 C20 63.4(7) . . . . ?
C9 P2 C15 C20 179.2(7) . . . . ?
C20 C15 C16 C17 0.6(13) . . . . ?
P2 C15 C16 C17 -176.0(8) . . . . ?
C15 C16 C17 C18 -0.2(16) . . . . ?
C16 C17 C18 C19 1.5(16) . . . . ?
C17 C18 C19 C20 -3.1(15) . . . . ?
C16 C15 C20 C19 -2.4(13) . . . . ?
P2 C15 C20 C19 174.3(7) . . . . ?
C18 C19 C20 C15 3.6(15) . . . . ?
N1 P1 C21 C26 129.7(7) . . . . ?
C27 P1 C21 C26 6.4(8) . . . . ?
C33 P1 C21 C26 -104.5(7) . . . . ?
N1 P1 C21 C22 -50.4(7) . . . . ?
C27 P1 C21 C22 -173.7(6) . . . . ?
C33 P1 C21 C22 75.4(6) . . . . ?
C26 C21 C22 C23 -1.9(12) . . . . ?
P1 C21 C22 C23 178.3(6) . . . . ?
C21 C22 C23 C24 1.7(13) . . . . ?
C22 C23 C24 C25 -1.0(15) . . . . ?
C23 C24 C25 C26 0.4(16) . . . . ?
C22 C21 C26 C25 1.3(13) . . . . ?
P1 C21 C26 C25 -178.8(7) . . . . ?
C24 C25 C26 C21 -0.6(15) . . . . ?
N1 P1 C27 C28 -27.1(7) . . . . ?
C21 P1 C27 C28 93.3(6) . . . . ?
C33 P1 C27 C28 -153.3(6) . . . . ?
N1 P1 C27 C32 153.2(6) . . . . ?
C21 P1 C27 C32 -86.4(7) . . . . ?
C33 P1 C27 C32 27.0(7) . . . . ?
C32 C27 C28 C29 1.4(11) . . . . ?
P1 C27 C28 C29 -178.3(6) . . . . ?
C27 C28 C29 C30 -2.3(13) . . . . ?
C28 C29 C30 C31 3.1(14) . . . . ?
C29 C30 C31 C32 -2.9(14) . . . . ?
C30 C31 C32 C27 2.1(13) . . . . ?
C28 C27 C32 C31 -1.3(11) . . . . ?
P1 C27 C32 C31 178.4(7) . . . . ?
N1 P1 C33 C34 125.1(7) . . . . ?
C21 P1 C33 C34 3.4(8) . . . . ?
C27 P1 C33 C34 -110.1(7) . . . . ?
N1 P1 C33 C38 -57.8(7) . . . . ?
C21 P1 C33 C38 -179.5(7) . . . . ?
C27 P1 C33 C38 67.0(7) . . . . ?
C38 C33 C34 C35 -0.1(14) . . . . ?
P1 C33 C34 C35 177.1(8) . . . . ?
C33 C34 C35 C36 0.8(19) . . . . ?
C34 C35 C36 C37 0.2(19) . . . . ?
C35 C36 C37 C38 -1.7(16) . . . . ?
C34 C33 C38 C37 -1.5(13) . . . . ?
P1 C33 C38 C37 -178.7(7) . . . . ?
C36 C37 C38 C33 2.4(16) . . . . ?
